data_4086680
loop_
_publ_author_name
'Esteruelas, Miguel A.'
'O\~nate, Enrique'
'Palacios, Adri\'an'
'Tsai, Jui-Yi'
'Xia, Chuanjun'

_publ_section_title
;
 Preparation of Capped Octahedral OsHC6Complexes by Sequential
 Carbon-Directed C--H Bond Activation Reactions
;
_journal_issue 15
_journal_name_full Organometallics
_journal_page_first 2532
_journal_paper_doi 10.1021/acs.organomet.6b00436
_journal_volume 35
_journal_year 2016
_chemical_formula_moiety 'C24 H25 Cl N2 Os, 0.225(C H2 Cl2)'
_chemical_formula_sum 'C24.23 H25.45 Cl1.45 N2 Os'
_chemical_formula_weight 586.22
_chemical_name_systematic
; 
 ? 
;
_space_group_IT_number 2
_symmetry_cell_setting triclinic
_symmetry_space_group_name_Hall '-P 1'
_symmetry_space_group_name_H-M 'P -1'
_atom_sites_solution_hydrogens geom
_atom_sites_solution_primary direct
_atom_sites_solution_secondary difmap
_audit_creation_method SHELXL-97
_cell_angle_alpha 76.540(2)
_cell_angle_beta 83.6930(10)
_cell_angle_gamma 76.701(2)
_cell_formula_units_Z 8
_cell_length_a 12.9012(14)
_cell_length_b 15.4777(17)
_cell_length_c 22.973(3)
_cell_measurement_reflns_used 9857
_cell_measurement_temperature 100(2)
_cell_measurement_theta_max 29
_cell_measurement_theta_min 2
_cell_volume 4333.9(9)
_computing_cell_refinement 'SAINT+ v. 7.56a (Bruker AXS, 2008)'
_computing_data_collection 'apex2 v. 7.0 (Bruker AXS, 2009)'
_computing_data_reduction 'SAINT+ v. 7.56a (Bruker AXS, 2008)'
_computing_molecular_graphics 'XP, SHELXTL v. 6.14 (Bruker, 2000)'
_computing_publication_material 'XCIF, SHELXTL v. 6.14 (Bruker, 2000)'
_computing_structure_refinement 'SHELXL-97 (Sheldrick, 1997)'
_computing_structure_solution 'SHELXS-97 (Sheldrick, 1990)'
_diffrn_ambient_temperature 100(2)
_diffrn_measured_fraction_theta_full 0.997
_diffrn_measured_fraction_theta_max 0.902
_diffrn_measurement_device_type 'Bruker APEX CCD system'
_diffrn_measurement_method '\w rotations with narrow frames'
_diffrn_radiation_monochromator graphite
_diffrn_radiation_source 'fine-focus sealed tube'
_diffrn_radiation_type MoK\a
_diffrn_radiation_wavelength 0.71073
_diffrn_reflns_av_R_equivalents 0.0273
_diffrn_reflns_av_sigmaI/netI 0.0384
_diffrn_reflns_limit_h_max 17
_diffrn_reflns_limit_h_min -17
_diffrn_reflns_limit_k_max 21
_diffrn_reflns_limit_k_min -21
_diffrn_reflns_limit_l_max 31
_diffrn_reflns_limit_l_min -31
_diffrn_reflns_number 48199
_diffrn_reflns_theta_full 27.50
_diffrn_reflns_theta_max 29.61
_diffrn_reflns_theta_min 0.91
_exptl_absorpt_coefficient_mu 6.076
_exptl_absorpt_correction_T_max 0.862
_exptl_absorpt_correction_T_min 0.677
_exptl_absorpt_correction_type multi-scan
_exptl_absorpt_process_details
;
Absorption correction performed with SADABS program. This is based on the
method of Blessing: Blessing, R. H., Acta Crystallogr., Sect. A 1995, 51, 33.

SADABS: Area-Detector Absorption Correction. Bruker-AXS 
within SAINT+ package, v. 7.56a (2008).
;
_exptl_crystal_colour yellow
_exptl_crystal_density_diffrn 1.797
_exptl_crystal_density_method 'not measured'
_exptl_crystal_description 'irregular block'
_exptl_crystal_F_000 2284
_exptl_crystal_size_max 0.20
_exptl_crystal_size_mid 0.14
_exptl_crystal_size_min 0.09
_refine_diff_density_max 3.013
_refine_diff_density_min -1.385
_refine_diff_density_rms 0.139
_refine_ls_extinction_method none
_refine_ls_goodness_of_fit_ref 1.014
_refine_ls_hydrogen_treatment mixed
_refine_ls_matrix_type full
_refine_ls_number_parameters 1078
_refine_ls_number_reflns 22007
_refine_ls_number_restraints 82
_refine_ls_restrained_S_all 1.023
_refine_ls_R_factor_all 0.0378
_refine_ls_R_factor_gt 0.0298
_refine_ls_shift/su_max 0.013
_refine_ls_shift/su_mean 0.000
_refine_ls_structure_factor_coef Fsqd
_refine_ls_weighting_details 'calc w=1/[\s^2^(Fo^2^)+(0.0323P)^2^+5.9635P] where P=(Fo^2^+2Fc^2^)/3'
_refine_ls_weighting_scheme calc
_refine_ls_wR_factor_gt 0.0695
_refine_ls_wR_factor_ref 0.0725
_reflns_number_gt 18912
_reflns_number_total 22007
_reflns_threshold_expression >2sigma(I)
_cod_data_source_file om6b00436_si_001.cif
_cod_data_source_block 4-enriquen51
_cod_original_cell_volume 4334.0(8)
_cod_original_sg_symbol_H-M P-1
_cod_database_code 4086680

loop_
_symmetry_equiv_pos_as_xyz
'x, y, z'
'-x, -y, -z'

loop_
_atom_site_label
_atom_site_type_symbol
_atom_site_fract_x
_atom_site_fract_y
_atom_site_fract_z
_atom_site_U_iso_or_equiv
_atom_site_adp_type
_atom_site_occupancy
_atom_site_symmetry_multiplicity
_atom_site_calc_flag
_atom_site_refinement_flags
_atom_site_disorder_assembly
_atom_site_disorder_group
Os1 Os 0.157368(11) 0.083101(9) 0.068981(6) 0.01743(4) Uani 1 1 d . C .
Os2 Os 0.418408(11) 0.549471(10) 0.204874(6) 0.01808(4) Uani 1 1 d . . .
Os3 Os 0.562418(11) -0.020473(9) 0.295757(6) 0.01675(4) Uani 1 1 d . . .
Os4 Os 0.855113(11) 0.427249(10) 0.424712(6) 0.01984(4) Uani 1 1 d . . .
Cl1 Cl -0.01360(7) 0.04392(6) 0.10668(4) 0.02441(19) Uani 1 1 d . . .
Cl2 Cl 0.50996(8) 0.49205(7) 0.29679(4) 0.0313(2) Uani 1 1 d . . .
Cl3 Cl 0.46840(8) 0.05988(7) 0.20742(4) 0.0267(2) Uani 1 1 d . . .
Cl4 Cl 1.02737(7) 0.46230(6) 0.38640(4) 0.02567(19) Uani 1 1 d . . .
C97A C 0.9779(13) 0.8458(8) 0.2166(7) 0.0979(18) Uani 0.50 1 d PDU A 1
H97A H 0.9052 0.8759 0.2291 0.118 Uiso 0.50 1 calc PR A 1
H97B H 1.0008 0.8839 0.1786 0.118 Uiso 0.50 1 calc PR A 1
Cl5A Cl 1.0676(4) 0.8356(4) 0.2730(3) 0.0860(14) Uani 0.50 1 d PDU A 1
Cl6A Cl 0.9757(5) 0.7366(5) 0.2051(4) 0.0958(15) Uani 0.50 1 d PDU A 1
C97B C 1.0265(15) 0.8032(14) 0.2061(6) 0.0998(19) Uani 0.40 1 d PDU B 2
H97C H 1.0991 0.7715 0.1948 0.120 Uiso 0.40 1 calc PR B 2
H97D H 1.0086 0.8624 0.1775 0.120 Uiso 0.40 1 calc PR B 2
Cl5B Cl 0.9291(6) 0.7340(7) 0.2047(5) 0.1037(18) Uani 0.40 1 d PDU B 2
Cl6B Cl 1.0206(6) 0.8205(6) 0.2826(4) 0.1016(17) Uani 0.40 1 d PDU B 2
N1 N 0.1630(2) 0.1354(2) 0.19089(14) 0.0221(7) Uani 1 1 d . . .
N2 N 0.0971(2) 0.2468(2) 0.11890(14) 0.0209(6) Uani 1 1 d . . .
N3 N 0.5005(2) 0.3568(2) 0.17485(14) 0.0198(6) Uani 1 1 d . . .
N4 N 0.6050(2) 0.4526(2) 0.14372(14) 0.0193(6) Uani 1 1 d . . .
N5 N 0.5094(3) 0.1677(2) 0.33378(14) 0.0203(6) Uani 1 1 d . . .
N6 N 0.3911(2) 0.0839(2) 0.36255(14) 0.0203(6) Uani 1 1 d . . .
N7 N 0.8451(3) 0.3563(2) 0.30962(15) 0.0259(7) Uani 1 1 d . . .
N8 N 0.9121(3) 0.2540(2) 0.38622(15) 0.0230(7) Uani 1 1 d . . .
C1 C 0.1387(3) 0.1555(3) 0.13315(17) 0.0206(7) Uani 1 1 d . . .
C2 C 0.1977(3) 0.0445(3) 0.22745(18) 0.0272(9) Uani 1 1 d . . .
H2A H 0.1830 -0.0006 0.2076 0.041 Uiso 1 1 calc R . .
H2B H 0.1590 0.0400 0.2668 0.041 Uiso 1 1 calc R . .
H2C H 0.2745 0.0329 0.2325 0.041 Uiso 1 1 calc R . .
C3 C 0.1413(3) 0.2149(3) 0.21364(18) 0.0235(8) Uani 1 1 d . . .
C4 C 0.1551(3) 0.2277(3) 0.26935(19) 0.0297(9) Uani 1 1 d . . .
H4 H 0.1850 0.1784 0.3000 0.036 Uiso 1 1 calc R . .
C5 C 0.1236(3) 0.3152(3) 0.2791(2) 0.0337(10) Uani 1 1 d . . .
H5 H 0.1318 0.3264 0.3171 0.040 Uiso 1 1 calc R . .
C6 C 0.0804(3) 0.3865(3) 0.2340(2) 0.0343(10) Uani 1 1 d . . .
H6 H 0.0589 0.4456 0.2421 0.041 Uiso 1 1 calc R . .
C7 C 0.0672(3) 0.3751(3) 0.1771(2) 0.0293(9) Uani 1 1 d . . .
H7 H 0.0385 0.4249 0.1463 0.035 Uiso 1 1 calc R . .
C8 C 0.0986(3) 0.2862(3) 0.16762(18) 0.0237(8) Uani 1 1 d . . .
C9 C 0.0583(3) 0.2802(3) 0.06055(17) 0.0209(7) Uani 1 1 d . . .
C10 C 0.0752(3) 0.2105(2) 0.02767(17) 0.0195(7) Uani 1 1 d . . .
C11 C 0.0366(3) 0.2373(3) -0.02960(17) 0.0222(8) Uani 1 1 d . . .
H11 H 0.0470 0.1937 -0.0539 0.027 Uiso 1 1 calc R . .
C12 C -0.0168(3) 0.3258(3) -0.05225(18) 0.0268(9) Uani 1 1 d . . .
H12 H -0.0432 0.3413 -0.0912 0.032 Uiso 1 1 calc R . .
C13 C -0.0317(3) 0.3914(3) -0.0187(2) 0.0289(9) Uani 1 1 d . . .
H13 H -0.0686 0.4516 -0.0344 0.035 Uiso 1 1 calc R . .
C14 C 0.0075(3) 0.3691(3) 0.03837(19) 0.0253(8) Uani 1 1 d . . .
H14 H -0.0005 0.4140 0.0615 0.030 Uiso 1 1 calc R . .
C15 C 0.3261(3) 0.0846(3) 0.0397(2) 0.0373(11) Uani 1 1 d D . .
C16A C 0.3955(5) 0.1470(4) 0.0509(4) 0.0194(15) Uiso 0.50 1 d PD C 1
H16A H 0.3894 0.1464 0.0947 0.023 Uiso 0.50 1 calc PR C 1
C17A C 0.3537(7) 0.2448(5) 0.0167(4) 0.0306(18) Uiso 0.50 1 d PD C 1
H17A H 0.3898 0.2861 0.0293 0.046 Uiso 0.50 1 calc PR C 1
H17B H 0.2767 0.2623 0.0256 0.046 Uiso 0.50 1 calc PR C 1
H17C H 0.3681 0.2484 -0.0264 0.046 Uiso 0.50 1 calc PR C 1
C18A C 0.5114(6) 0.1098(6) 0.0333(4) 0.0205(19) Uiso 0.50 1 d PD C 1
H18A H 0.5183 0.1069 -0.0091 0.031 Uiso 0.50 1 calc PR C 1
H18B H 0.5348 0.0487 0.0578 0.031 Uiso 0.50 1 calc PR C 1
H18C H 0.5558 0.1497 0.0400 0.031 Uiso 0.50 1 calc PR C 1
C16B C 0.3862(6) 0.1621(5) 0.0212(4) 0.034(2) Uiso 0.50 1 d PD C 2
H16B H 0.3642 0.1971 -0.0195 0.040 Uiso 0.50 1 calc PR C 2
C17B C 0.3584(8) 0.2273(6) 0.0634(4) 0.039(2) Uiso 0.50 1 d PD C 2
H17D H 0.3672 0.1931 0.1048 0.059 Uiso 0.50 1 calc PR C 2
H17E H 0.2843 0.2605 0.0591 0.059 Uiso 0.50 1 calc PR C 2
H17F H 0.4059 0.2705 0.0536 0.059 Uiso 0.50 1 calc PR C 2
C18B C 0.5046(8) 0.1206(9) 0.0157(6) 0.045(3) Uiso 0.50 1 d PD C 2
H18D H 0.5447 0.1692 0.0038 0.067 Uiso 0.50 1 calc PR C 2
H18E H 0.5180 0.0835 -0.0146 0.067 Uiso 0.50 1 calc PR C 2
H18F H 0.5275 0.0824 0.0544 0.067 Uiso 0.50 1 calc PR C 2
C19 C 0.3209(3) 0.0141(3) 0.0917(2) 0.0322(10) Uani 1 1 d . C .
H19 H 0.3549 0.0145 0.1263 0.039 Uiso 1 1 calc R . .
C20 C 0.2674(3) -0.0560(3) 0.09355(19) 0.0261(8) Uani 1 1 d . . .
H20 H 0.2684 -0.1037 0.1281 0.031 Uiso 1 1 calc R C .
C21 C 0.2117(3) -0.0548(3) 0.04332(19) 0.0250(8) Uani 1 1 d . C .
C22 C 0.1488(4) -0.1258(3) 0.0456(2) 0.0420(12) Uani 1 1 d . . .
H22A H 0.1949 -0.1779 0.0319 0.063 Uiso 1 1 calc R C .
H22B H 0.0889 -0.1003 0.0196 0.063 Uiso 1 1 calc R . .
H22C H 0.1213 -0.1457 0.0869 0.063 Uiso 1 1 calc R . .
C23 C 0.2128(3) 0.0148(3) -0.00861(18) 0.0283(9) Uani 1 1 d . . .
H23 H 0.1770 0.0150 -0.0427 0.034 Uiso 1 1 calc R C .
C24 C 0.2682(4) 0.0846(3) -0.0093(2) 0.0345(10) Uani 1 1 d . C .
H24 H 0.2664 0.1328 -0.0437 0.041 Uiso 1 1 calc R . .
C25 C 0.5094(3) 0.4429(2) 0.17414(16) 0.0180(7) Uani 1 1 d . . .
C26 C 0.4113(3) 0.3157(3) 0.20168(17) 0.0226(8) Uani 1 1 d . . .
H26A H 0.3734 0.3474 0.2326 0.034 Uiso 1 1 calc R . .
H26B H 0.4378 0.2515 0.2198 0.034 Uiso 1 1 calc R . .
H26C H 0.3624 0.3206 0.1707 0.034 Uiso 1 1 calc R . .
C27 C 0.5894(3) 0.3126(2) 0.14462(16) 0.0200(7) Uani 1 1 d . . .
C28 C 0.6154(3) 0.2256(3) 0.13388(18) 0.0253(8) Uani 1 1 d . . .
H28 H 0.5691 0.1843 0.1473 0.030 Uiso 1 1 calc R . .
C29 C 0.7120(3) 0.2013(3) 0.1026(2) 0.0295(9) Uani 1 1 d . . .
H29 H 0.7327 0.1418 0.0950 0.035 Uiso 1 1 calc R . .
C30 C 0.7800(3) 0.2621(3) 0.08200(19) 0.0281(9) Uani 1 1 d . . .
H30 H 0.8455 0.2432 0.0606 0.034 Uiso 1 1 calc R . .
C31 C 0.7532(3) 0.3496(3) 0.09231(18) 0.0249(8) Uani 1 1 d . . .
H31 H 0.7987 0.3913 0.0781 0.030 Uiso 1 1 calc R . .
C32 C 0.6568(3) 0.3739(2) 0.12432(16) 0.0199(7) Uani 1 1 d . . .
C33 C 0.6351(3) 0.5366(3) 0.14189(17) 0.0224(8) Uani 1 1 d . . .
C34 C 0.5572(3) 0.5943(3) 0.17107(17) 0.0225(8) Uani 1 1 d . . .
C35 C 0.5830(4) 0.6755(3) 0.1749(2) 0.0368(11) Uani 1 1 d . . .
H35 H 0.5335 0.7169 0.1944 0.044 Uiso 1 1 calc R . .
C36 C 0.6800(4) 0.6970(3) 0.1505(3) 0.0503(14) Uani 1 1 d . . .
H36 H 0.6962 0.7522 0.1543 0.060 Uiso 1 1 calc R . .
C37 C 0.7532(4) 0.6389(3) 0.1208(2) 0.0444(13) Uani 1 1 d . . .
H37 H 0.8184 0.6548 0.1035 0.053 Uiso 1 1 calc R . .
C38 C 0.7306(4) 0.5575(3) 0.1165(2) 0.0321(10) Uani 1 1 d . . .
H38 H 0.7800 0.5168 0.0964 0.039 Uiso 1 1 calc R . .
C39 C 0.3044(3) 0.6018(3) 0.13361(17) 0.0222(8) Uani 1 1 d . . .
C40 C 0.3182(3) 0.5980(3) 0.06790(18) 0.0276(9) Uani 1 1 d . . .
H40 H 0.2524 0.6370 0.0489 0.033 Uiso 1 1 calc R . .
C41 C 0.3281(4) 0.5033(3) 0.0559(2) 0.0389(11) Uani 1 1 d . . .
H41A H 0.3904 0.4621 0.0751 0.058 Uiso 1 1 calc R . .
H41B H 0.3366 0.5066 0.0126 0.058 Uiso 1 1 calc R . .
H41C H 0.2637 0.4806 0.0722 0.058 Uiso 1 1 calc R . .
C42 C 0.4117(4) 0.6378(4) 0.0357(2) 0.0410(12) Uani 1 1 d . . .
H42A H 0.3999 0.7018 0.0380 0.062 Uiso 1 1 calc R . .
H42B H 0.4179 0.6332 -0.0064 0.062 Uiso 1 1 calc R . .
H42C H 0.4777 0.6041 0.0549 0.062 Uiso 1 1 calc R . .
C43 C 0.2661(3) 0.5311(3) 0.17836(18) 0.0227(8) Uani 1 1 d . . .
H43 H 0.2526 0.4803 0.1661 0.027 Uiso 1 1 calc R . .
C44 C 0.2485(3) 0.5355(3) 0.23917(18) 0.0258(8) Uani 1 1 d . . .
H44 H 0.2218 0.4889 0.2671 0.031 Uiso 1 1 calc R . .
C45 C 0.2707(3) 0.6096(3) 0.25895(18) 0.0273(9) Uani 1 1 d . . .
C46 C 0.2579(4) 0.6094(3) 0.32468(19) 0.0407(11) Uani 1 1 d . . .
H46A H 0.3032 0.6470 0.3337 0.061 Uiso 1 1 calc R . .
H46B H 0.2791 0.5470 0.3478 0.061 Uiso 1 1 calc R . .
H46C H 0.1832 0.6342 0.3355 0.061 Uiso 1 1 calc R . .
C47 C 0.3067(3) 0.6799(3) 0.21719(19) 0.0295(9) Uani 1 1 d . . .
H47 H 0.3180 0.7312 0.2297 0.035 Uiso 1 1 calc R . .
C48 C 0.3265(3) 0.6739(3) 0.15517(18) 0.0263(8) Uani 1 1 d . . .
H48 H 0.3553 0.7198 0.1278 0.032 Uiso 1 1 calc R . .
C49 C 0.4880(3) 0.0859(2) 0.33213(16) 0.0183(7) Uani 1 1 d . . .
C50 C 0.6041(3) 0.2006(3) 0.30772(18) 0.0262(8) Uani 1 1 d . . .
H50A H 0.6539 0.1910 0.3390 0.039 Uiso 1 1 calc R . .
H50B H 0.5842 0.2656 0.2897 0.039 Uiso 1 1 calc R . .
H50C H 0.6382 0.1674 0.2768 0.039 Uiso 1 1 calc R . .
C51 C 0.4261(3) 0.2166(3) 0.36505(16) 0.0228(8) Uani 1 1 d . . .
C52 C 0.4135(4) 0.3029(3) 0.37689(18) 0.0302(9) Uani 1 1 d . . .
H52 H 0.4658 0.3388 0.3639 0.036 Uiso 1 1 calc R . .
C53 C 0.3196(4) 0.3331(3) 0.4088(2) 0.0367(11) Uani 1 1 d . . .
H53 H 0.3072 0.3917 0.4178 0.044 Uiso 1 1 calc R . .
C54 C 0.2433(4) 0.2810(3) 0.42805(19) 0.0350(10) Uani 1 1 d . . .
H54 H 0.1805 0.3046 0.4499 0.042 Uiso 1 1 calc R . .
C55 C 0.2564(3) 0.1950(3) 0.41610(18) 0.0291(9) Uani 1 1 d . . .
H55 H 0.2040 0.1593 0.4293 0.035 Uiso 1 1 calc R . .
C56 C 0.3502(3) 0.1635(2) 0.38386(16) 0.0211(8) Uani 1 1 d . . .
C57 C 0.3495(3) 0.0061(3) 0.36313(17) 0.0219(8) Uani 1 1 d . . .
C58 C 0.4177(3) -0.0535(2) 0.33073(17) 0.0208(7) Uani 1 1 d . . .
C59 C 0.3804(3) -0.1292(3) 0.32636(19) 0.0275(9) Uani 1 1 d . . .
H59 H 0.4223 -0.1708 0.3040 0.033 Uiso 1 1 calc R . .
C60 C 0.2825(4) -0.1453(3) 0.3542(2) 0.0346(10) Uani 1 1 d . . .
H60 H 0.2587 -0.1972 0.3500 0.042 Uiso 1 1 calc R . .
C61 C 0.2203(4) -0.0874(3) 0.3873(2) 0.0365(11) Uani 1 1 d . . .
H61 H 0.1552 -0.1002 0.4072 0.044 Uiso 1 1 calc R . .
C62 C 0.2535(3) -0.0095(3) 0.39174(19) 0.0304(9) Uani 1 1 d . . .
H62 H 0.2109 0.0319 0.4140 0.036 Uiso 1 1 calc R . .
C63 C 0.6766(3) -0.0982(3) 0.36397(17) 0.0215(8) Uani 1 1 d . . .
C64 C 0.6648(3) -0.1083(3) 0.43150(18) 0.0275(9) Uani 1 1 d . . .
H64 H 0.7326 -0.1481 0.4477 0.033 Uiso 1 1 calc R . .
C65 C 0.5751(4) -0.1560(4) 0.46046(19) 0.0404(12) Uani 1 1 d . . .
H65A H 0.5082 -0.1233 0.4421 0.061 Uiso 1 1 calc R . .
H65B H 0.5675 -0.1570 0.5035 0.061 Uiso 1 1 calc R . .
H65C H 0.5920 -0.2185 0.4544 0.061 Uiso 1 1 calc R . .
C66 C 0.6514(4) -0.0184(3) 0.4515(2) 0.0411(12) Uani 1 1 d . . .
H66A H 0.7123 0.0095 0.4352 0.062 Uiso 1 1 calc R . .
H66B H 0.6480 -0.0300 0.4954 0.062 Uiso 1 1 calc R . .
H66C H 0.5854 0.0228 0.4366 0.062 Uiso 1 1 calc R . .
C67 C 0.6422(3) -0.1570(2) 0.33497(18) 0.0236(8) Uani 1 1 d . . .
H67 H 0.6088 -0.2032 0.3587 0.028 Uiso 1 1 calc R . .
C68 C 0.6554(3) -0.1499(3) 0.27165(18) 0.0250(8) Uani 1 1 d . . .
H68 H 0.6352 -0.1930 0.2542 0.030 Uiso 1 1 calc R . .
C69 C 0.6986(3) -0.0783(3) 0.23518(18) 0.0276(9) Uani 1 1 d . . .
C70 C 0.7052(4) -0.0642(3) 0.16781(19) 0.0386(11) Uani 1 1 d . . .
H70A H 0.7027 0.0001 0.1498 0.058 Uiso 1 1 calc R . .
H70B H 0.6450 -0.0827 0.1552 0.058 Uiso 1 1 calc R . .
H70C H 0.7723 -0.1010 0.1546 0.058 Uiso 1 1 calc R . .
C71 C 0.7345(3) -0.0181(3) 0.26239(19) 0.0263(8) Uani 1 1 d . . .
H71 H 0.7679 0.0280 0.2384 0.032 Uiso 1 1 calc R . .
C72 C 0.7209(3) -0.0263(3) 0.32473(18) 0.0234(8) Uani 1 1 d . . .
H72 H 0.7416 0.0170 0.3418 0.028 Uiso 1 1 calc R . .
C73 C 0.8706(3) 0.3448(3) 0.36674(17) 0.0210(7) Uani 1 1 d . . .
C74 C 0.8044(4) 0.4430(3) 0.26977(19) 0.0373(11) Uani 1 1 d . . .
H74A H 0.7267 0.4526 0.2692 0.056 Uiso 1 1 calc R . .
H74B H 0.8367 0.4424 0.2292 0.056 Uiso 1 1 calc R . .
H74C H 0.8225 0.4922 0.2841 0.056 Uiso 1 1 calc R . .
C75 C 0.8684(3) 0.2724(3) 0.29234(19) 0.0281(9) Uani 1 1 d . . .
C76 C 0.8576(3) 0.2510(4) 0.2383(2) 0.0381(11) Uani 1 1 d . . .
H76 H 0.8285 0.2964 0.2053 0.046 Uiso 1 1 calc R . .
C77 C 0.8907(4) 0.1616(4) 0.2342(2) 0.0446(13) Uani 1 1 d . . .
H77 H 0.8853 0.1451 0.1976 0.054 Uiso 1 1 calc R . .
C78 C 0.9318(4) 0.0949(4) 0.2827(3) 0.0453(13) Uani 1 1 d . . .
H78 H 0.9527 0.0334 0.2788 0.054 Uiso 1 1 calc R . .
C79 C 0.9429(3) 0.1161(3) 0.3369(2) 0.0371(11) Uani 1 1 d . . .
H79 H 0.9711 0.0703 0.3700 0.045 Uiso 1 1 calc R . .
C80 C 0.9114(3) 0.2066(3) 0.34101(19) 0.0280(9) Uani 1 1 d . . .
C81 C 0.9513(3) 0.2279(3) 0.44436(18) 0.0249(8) Uani 1 1 d . . .
C82 C 0.9359(3) 0.3031(3) 0.47175(17) 0.0221(8) Uani 1 1 d . . .
C83 C 0.9766(3) 0.2836(3) 0.52838(18) 0.0288(9) Uani 1 1 d . . .
H83 H 0.9697 0.3316 0.5489 0.035 Uiso 1 1 calc R . .
C84 C 1.0270(3) 0.1963(3) 0.5557(2) 0.0338(10) Uani 1 1 d . . .
H84 H 1.0539 0.1857 0.5942 0.041 Uiso 1 1 calc R . .
C85 C 1.0383(3) 0.1249(3) 0.5276(2) 0.0379(11) Uani 1 1 d . . .
H85 H 1.0725 0.0654 0.5467 0.046 Uiso 1 1 calc R . .
C86 C 0.9997(3) 0.1401(3) 0.4715(2) 0.0316(10) Uani 1 1 d . . .
H86 H 1.0063 0.0913 0.4519 0.038 Uiso 1 1 calc R . .
C87 C 0.7085(3) 0.4240(3) 0.48154(19) 0.0308(9) Uani 1 1 d . . .
C88 C 0.6668(3) 0.3429(3) 0.5179(2) 0.0375(11) Uani 1 1 d . . .
H88 H 0.7195 0.3095 0.5485 0.045 Uiso 1 1 calc R . .
C89 C 0.6538(4) 0.2760(4) 0.4812(3) 0.0483(13) Uani 1 1 d . . .
H89A H 0.5929 0.3029 0.4561 0.072 Uiso 1 1 calc R . .
H89B H 0.6415 0.2198 0.5084 0.072 Uiso 1 1 calc R . .
H89C H 0.7188 0.2624 0.4556 0.072 Uiso 1 1 calc R . .
C90 C 0.5608(4) 0.3752(4) 0.5517(2) 0.0494(13) Uani 1 1 d . . .
H90A H 0.5703 0.4175 0.5754 0.074 Uiso 1 1 calc R . .
H90B H 0.5380 0.3227 0.5784 0.074 Uiso 1 1 calc R . .
H90C H 0.5063 0.4059 0.5228 0.074 Uiso 1 1 calc R . .
C91 C 0.7759(3) 0.4652(3) 0.50804(19) 0.0328(10) Uani 1 1 d . . .
H91 H 0.7932 0.4407 0.5486 0.039 Uiso 1 1 calc R . .
C92 C 0.8162(4) 0.5398(3) 0.4760(2) 0.0331(10) Uani 1 1 d . . .
H92 H 0.8630 0.5635 0.4942 0.040 Uiso 1 1 calc R . .
C93 C 0.7875(3) 0.5809(3) 0.4156(2) 0.0298(9) Uani 1 1 d . . .
C94 C 0.8371(4) 0.6578(3) 0.3801(2) 0.0430(12) Uani 1 1 d . . .
H94A H 0.8151 0.6737 0.3388 0.065 Uiso 1 1 calc R . .
H94B H 0.9150 0.6388 0.3801 0.065 Uiso 1 1 calc R . .
H94C H 0.8134 0.7108 0.3984 0.065 Uiso 1 1 calc R . .
C95 C 0.7186(3) 0.5457(3) 0.38961(19) 0.0289(9) Uani 1 1 d . . .
H95 H 0.6951 0.5750 0.3507 0.035 Uiso 1 1 calc R . .
C96 C 0.6830(3) 0.4654(3) 0.42108(18) 0.0275(9) Uani 1 1 d . . .
H96 H 0.6413 0.4391 0.4013 0.033 Uiso 1 1 calc R . .

loop_
_atom_site_aniso_label
_atom_site_aniso_U_11
_atom_site_aniso_U_22
_atom_site_aniso_U_33
_atom_site_aniso_U_23
_atom_site_aniso_U_13
_atom_site_aniso_U_12
Os1 0.01449(7) 0.01945(7) 0.01980(7) -0.00758(5) -0.00008(5) -0.00356(5)
Os2 0.01718(7) 0.01849(7) 0.01814(7) -0.00293(5) 0.00090(5) -0.00484(5)
Os3 0.01553(7) 0.01724(7) 0.01720(7) -0.00303(5) -0.00075(5) -0.00365(5)
Os4 0.01540(7) 0.02581(8) 0.01694(7) -0.00755(6) -0.00243(5) 0.00208(5)
Cl1 0.0186(4) 0.0276(5) 0.0289(5) -0.0089(4) 0.0018(4) -0.0072(4)
Cl2 0.0283(5) 0.0424(6) 0.0220(5) 0.0019(4) -0.0056(4) -0.0122(4)
Cl3 0.0268(5) 0.0300(5) 0.0228(5) 0.0035(4) -0.0075(4) -0.0112(4)
Cl4 0.0196(4) 0.0263(5) 0.0290(5) -0.0067(4) -0.0007(4) 0.0000(4)
C97A 0.096(4) 0.101(3) 0.089(3) -0.019(3) -0.023(3) 0.001(3)
Cl5A 0.088(3) 0.079(2) 0.094(3) -0.032(2) -0.039(3) 0.006(2)
Cl6A 0.101(4) 0.110(2) 0.081(2) -0.0387(18) -0.021(3) -0.005(3)
C97B 0.098(4) 0.102(3) 0.089(3) -0.019(3) -0.020(3) 0.004(3)
Cl5B 0.095(4) 0.113(3) 0.087(3) -0.026(2) -0.005(4) 0.013(3)
Cl6B 0.094(4) 0.096(3) 0.095(3) -0.004(2) -0.018(3) 0.009(3)
N1 0.0178(15) 0.0291(17) 0.0220(16) -0.0111(13) -0.0015(13) -0.0043(13)
N2 0.0192(15) 0.0233(16) 0.0235(17) -0.0110(13) -0.0004(13) -0.0053(13)
N3 0.0156(15) 0.0202(15) 0.0218(16) -0.0020(12) 0.0019(12) -0.0037(12)
N4 0.0150(14) 0.0191(15) 0.0235(16) -0.0039(12) 0.0001(12) -0.0044(12)
N5 0.0219(16) 0.0185(15) 0.0189(15) -0.0027(12) 0.0006(13) -0.0034(13)
N6 0.0162(15) 0.0219(16) 0.0203(16) -0.0030(12) 0.0000(12) -0.0009(12)
N7 0.0186(16) 0.040(2) 0.0214(17) -0.0141(14) -0.0017(13) -0.0033(14)
N8 0.0168(15) 0.0275(17) 0.0247(17) -0.0089(13) 0.0008(13) -0.0026(13)
C1 0.0140(17) 0.0241(18) 0.0246(19) -0.0083(15) -0.0004(15) -0.0031(14)
C2 0.0208(19) 0.035(2) 0.024(2) -0.0049(17) -0.0023(16) -0.0023(17)
C3 0.0136(17) 0.032(2) 0.029(2) -0.0146(17) 0.0039(15) -0.0062(15)
C4 0.022(2) 0.046(3) 0.026(2) -0.0167(19) 0.0009(17) -0.0081(18)
C5 0.025(2) 0.052(3) 0.035(2) -0.028(2) 0.0020(18) -0.014(2)
C6 0.024(2) 0.040(2) 0.050(3) -0.032(2) 0.008(2) -0.0116(19)
C7 0.023(2) 0.030(2) 0.039(2) -0.0156(18) 0.0039(18) -0.0099(17)
C8 0.0160(17) 0.033(2) 0.028(2) -0.0165(17) 0.0051(15) -0.0114(16)
C9 0.0159(17) 0.0257(19) 0.0231(19) -0.0068(15) 0.0003(15) -0.0074(15)
C10 0.0134(16) 0.0239(18) 0.0223(18) -0.0059(15) 0.0027(14) -0.0067(14)
C11 0.0148(17) 0.0262(19) 0.026(2) -0.0039(15) -0.0004(15) -0.0082(15)
C12 0.0187(19) 0.034(2) 0.024(2) 0.0019(17) -0.0015(16) -0.0071(17)
C13 0.0211(19) 0.025(2) 0.037(2) 0.0008(17) -0.0007(18) -0.0062(16)
C14 0.0206(19) 0.0221(19) 0.033(2) -0.0043(16) -0.0004(17) -0.0062(15)
C15 0.019(2) 0.034(2) 0.067(3) -0.030(2) 0.017(2) -0.0103(18)
C19 0.0175(19) 0.042(3) 0.043(3) -0.028(2) -0.0033(18) 0.0031(18)
C20 0.0189(18) 0.025(2) 0.031(2) -0.0072(16) -0.0003(16) 0.0031(15)
C21 0.0194(18) 0.0200(18) 0.038(2) -0.0149(16) 0.0029(17) -0.0019(15)
C22 0.040(3) 0.033(2) 0.062(3) -0.022(2) 0.007(2) -0.019(2)
C23 0.027(2) 0.034(2) 0.024(2) -0.0136(17) 0.0024(17) -0.0014(17)
C24 0.033(2) 0.026(2) 0.036(2) -0.0032(18) 0.016(2) -0.0014(18)
C25 0.0148(16) 0.0185(17) 0.0198(18) -0.0006(14) -0.0048(14) -0.0030(14)
C26 0.0153(17) 0.0254(19) 0.026(2) -0.0024(15) 0.0045(15) -0.0075(15)
C27 0.0172(17) 0.0215(18) 0.0182(18) -0.0007(14) 0.0011(14) -0.0029(14)
C28 0.0236(19) 0.0201(18) 0.031(2) -0.0041(16) 0.0017(17) -0.0057(16)
C29 0.028(2) 0.0208(19) 0.037(2) -0.0085(17) 0.0033(18) -0.0015(16)
C30 0.0195(19) 0.027(2) 0.034(2) -0.0071(17) 0.0064(17) -0.0002(16)
C31 0.0175(18) 0.028(2) 0.028(2) -0.0046(16) 0.0013(16) -0.0049(16)
C32 0.0179(17) 0.0203(17) 0.0203(18) -0.0026(14) -0.0046(14) -0.0019(14)
C33 0.0216(19) 0.0201(18) 0.025(2) -0.0017(15) -0.0006(16) -0.0071(15)
C34 0.0234(19) 0.0213(18) 0.0220(19) -0.0021(15) 0.0010(15) -0.0067(15)
C35 0.039(3) 0.031(2) 0.045(3) -0.014(2) 0.014(2) -0.018(2)
C36 0.051(3) 0.037(3) 0.072(4) -0.020(3) 0.022(3) -0.031(3)
C37 0.038(3) 0.041(3) 0.059(3) -0.016(2) 0.023(2) -0.025(2)
C38 0.032(2) 0.028(2) 0.037(2) -0.0054(18) 0.0070(19) -0.0116(18)
C39 0.0163(17) 0.0258(19) 0.0217(19) -0.0013(15) -0.0027(15) -0.0016(15)
C40 0.023(2) 0.033(2) 0.024(2) -0.0035(17) -0.0062(16) -0.0023(17)
C41 0.048(3) 0.039(3) 0.027(2) -0.0095(19) -0.010(2) 0.002(2)
C42 0.033(2) 0.067(3) 0.022(2) -0.006(2) 0.0029(19) -0.014(2)
C43 0.0121(16) 0.0265(19) 0.030(2) -0.0079(16) 0.0008(15) -0.0032(15)
C44 0.0194(18) 0.028(2) 0.025(2) 0.0000(16) 0.0017(16) -0.0034(16)
C45 0.024(2) 0.029(2) 0.025(2) -0.0083(16) 0.0021(16) 0.0027(16)
C46 0.052(3) 0.043(3) 0.022(2) -0.0101(19) 0.007(2) -0.002(2)
C47 0.032(2) 0.024(2) 0.032(2) -0.0088(17) -0.0008(18) -0.0004(17)
C48 0.027(2) 0.0232(19) 0.026(2) -0.0027(16) -0.0024(17) -0.0025(16)
C49 0.0195(17) 0.0178(17) 0.0151(17) 0.0013(13) -0.0043(14) -0.0025(14)
C50 0.026(2) 0.024(2) 0.029(2) -0.0048(16) 0.0036(17) -0.0097(16)
C51 0.027(2) 0.0215(18) 0.0153(17) -0.0002(14) -0.0038(15) 0.0015(15)
C52 0.043(3) 0.0213(19) 0.023(2) -0.0035(16) -0.0037(18) -0.0006(18)
C53 0.048(3) 0.027(2) 0.030(2) -0.0100(18) -0.001(2) 0.007(2)
C54 0.033(2) 0.037(2) 0.025(2) -0.0072(18) 0.0002(18) 0.0122(19)
C55 0.024(2) 0.033(2) 0.025(2) -0.0038(17) -0.0021(17) 0.0033(17)
C56 0.0201(18) 0.0199(18) 0.0188(18) -0.0016(14) -0.0044(15) 0.0039(14)
C57 0.0167(17) 0.0240(19) 0.0212(19) 0.0029(15) -0.0017(15) -0.0042(15)
C58 0.0201(18) 0.0190(17) 0.0199(18) 0.0035(14) -0.0040(15) -0.0039(14)
C59 0.028(2) 0.023(2) 0.030(2) 0.0014(16) -0.0058(17) -0.0077(17)
C60 0.032(2) 0.029(2) 0.043(3) 0.0031(19) -0.008(2) -0.0156(19)
C61 0.023(2) 0.043(3) 0.041(3) 0.006(2) -0.0005(19) -0.017(2)
C62 0.0182(19) 0.035(2) 0.033(2) -0.0002(18) 0.0019(17) -0.0047(17)
C63 0.0149(17) 0.0230(18) 0.0227(19) -0.0019(15) -0.0018(15) 0.0008(14)
C64 0.024(2) 0.034(2) 0.021(2) -0.0027(16) -0.0061(16) 0.0008(17)
C65 0.033(2) 0.066(3) 0.019(2) 0.001(2) -0.0020(19) -0.014(2)
C66 0.052(3) 0.041(3) 0.026(2) -0.010(2) -0.012(2) 0.005(2)
C67 0.0206(19) 0.0169(18) 0.028(2) -0.0007(15) -0.0005(16) 0.0018(15)
C68 0.030(2) 0.0199(18) 0.025(2) -0.0071(15) 0.0005(17) -0.0035(16)
C69 0.029(2) 0.026(2) 0.025(2) -0.0101(16) 0.0040(17) -0.0002(17)
C70 0.057(3) 0.031(2) 0.025(2) -0.0098(18) 0.011(2) -0.006(2)
C71 0.0208(19) 0.026(2) 0.031(2) -0.0057(16) 0.0049(17) -0.0044(16)
C72 0.0128(17) 0.030(2) 0.028(2) -0.0092(16) -0.0037(15) -0.0020(15)
C73 0.0126(16) 0.031(2) 0.0183(18) -0.0076(15) -0.0002(14) -0.0003(15)
C74 0.028(2) 0.053(3) 0.023(2) -0.008(2) -0.0064(18) 0.009(2)
C75 0.0172(18) 0.044(2) 0.029(2) -0.0201(19) 0.0055(16) -0.0093(17)
C76 0.024(2) 0.069(3) 0.031(2) -0.024(2) 0.0051(18) -0.019(2)
C77 0.030(2) 0.072(4) 0.052(3) -0.046(3) 0.014(2) -0.027(3)
C78 0.030(2) 0.054(3) 0.068(4) -0.039(3) 0.019(2) -0.024(2)
C79 0.024(2) 0.037(2) 0.056(3) -0.021(2) 0.010(2) -0.0137(19)
C80 0.0164(18) 0.038(2) 0.035(2) -0.0180(19) 0.0061(17) -0.0093(17)
C81 0.0165(18) 0.030(2) 0.027(2) -0.0038(16) 0.0018(16) -0.0046(16)
C82 0.0147(17) 0.029(2) 0.0218(19) -0.0041(15) -0.0013(15) -0.0047(15)
C83 0.027(2) 0.036(2) 0.022(2) -0.0003(17) -0.0048(17) -0.0067(18)
C84 0.022(2) 0.045(3) 0.028(2) 0.0092(19) -0.0079(18) -0.0091(19)
C85 0.021(2) 0.036(2) 0.047(3) 0.016(2) -0.009(2) -0.0081(18)
C86 0.021(2) 0.022(2) 0.048(3) -0.0004(18) 0.0045(19) -0.0058(16)
C87 0.020(2) 0.042(2) 0.027(2) -0.0124(18) 0.0012(17) 0.0017(18)
C88 0.022(2) 0.049(3) 0.032(2) -0.001(2) 0.0057(18) -0.002(2)
C89 0.034(3) 0.050(3) 0.058(3) -0.008(3) 0.010(2) -0.013(2)
C90 0.032(3) 0.061(3) 0.047(3) -0.004(3) 0.014(2) -0.007(2)
C91 0.025(2) 0.047(3) 0.021(2) -0.0149(19) 0.0040(17) 0.0079(19)
C92 0.028(2) 0.036(2) 0.038(2) -0.022(2) -0.0031(19) 0.0042(18)
C93 0.024(2) 0.028(2) 0.035(2) -0.0143(18) -0.0029(18) 0.0070(17)
C94 0.035(3) 0.025(2) 0.064(3) -0.010(2) -0.012(2) 0.0068(19)
C95 0.021(2) 0.029(2) 0.032(2) -0.0084(17) -0.0049(17) 0.0086(16)
C96 0.0154(18) 0.038(2) 0.027(2) -0.0121(17) -0.0007(16) 0.0039(16)

loop_
_atom_type_symbol
_atom_type_description
_atom_type_scat_dispersion_real
_atom_type_scat_dispersion_imag
_atom_type_scat_source
C C 0.0033 0.0016 'International Tables Vol C Tables 4.2.6.8 and 6.1.1.4'
H H 0.0000 0.0000 'International Tables Vol C Tables 4.2.6.8 and 6.1.1.4'
Cl Cl 0.1484 0.1585 'International Tables Vol C Tables 4.2.6.8 and 6.1.1.4'
Os Os -1.2165 7.6030 'International Tables Vol C Tables 4.2.6.8 and 6.1.1.4'
N N 0.0061 0.0033 'International Tables Vol C Tables 4.2.6.8 and 6.1.1.4'

loop_
_geom_angle_atom_site_label_1
_geom_angle_atom_site_label_2
_geom_angle_atom_site_label_3
_geom_angle
C1 Os1 C10 76.62(15)
C1 Os1 C24 129.58(16)
C10 Os1 C24 88.60(15)
C1 Os1 C19 93.07(15)
C10 Os1 C19 138.87(16)
C24 Os1 C19 67.40(18)
C1 Os1 C15 99.40(15)
C10 Os1 C15 103.93(16)
C24 Os1 C15 37.75(18)
C19 Os1 C15 37.78(18)
C1 Os1 C23 166.76(15)
C10 Os1 C23 102.63(15)
C24 Os1 C23 37.52(16)
C19 Os1 C23 78.76(15)
C15 Os1 C23 67.76(16)
C1 Os1 C20 113.33(15)
C10 Os1 C20 167.00(15)
C24 Os1 C20 78.59(16)
C19 Os1 C20 36.57(15)
C15 Os1 C20 67.06(16)
C23 Os1 C20 65.68(15)
C1 Os1 C21 147.86(15)
C10 Os1 C21 135.21(15)
C24 Os1 C21 66.51(15)
C19 Os1 C21 66.02(15)
C15 Os1 C21 79.21(14)
C23 Os1 C21 36.27(15)
C20 Os1 C21 36.33(14)
C1 Os1 Cl1 87.29(11)
C10 Os1 Cl1 88.54(10)
C24 Os1 Cl1 140.97(13)
C19 Os1 Cl1 131.23(13)
C15 Os1 Cl1 166.89(12)
C23 Os1 Cl1 105.94(11)
C20 Os1 Cl1 99.96(11)
C21 Os1 Cl1 89.11(10)
C25 Os2 C34 76.75(15)
C25 Os2 C48 128.85(15)
C34 Os2 C48 89.39(15)
C25 Os2 C39 99.46(14)
C34 Os2 C39 106.61(14)
C48 Os2 C39 37.89(15)
C25 Os2 C43 94.91(14)
C34 Os2 C43 142.98(15)
C48 Os2 C43 67.69(15)
C39 Os2 C43 38.38(14)
C25 Os2 C47 166.84(15)
C34 Os2 C47 101.57(15)
C48 Os2 C47 38.08(15)
C39 Os2 C47 68.29(15)
C43 Os2 C47 78.50(15)
C25 Os2 C44 115.62(14)
C34 Os2 C44 166.62(15)
C48 Os2 C44 78.83(15)
C39 Os2 C44 67.61(14)
C43 Os2 C44 36.33(14)
C47 Os2 C44 65.19(15)
C25 Os2 C45 149.93(15)
C34 Os2 C45 132.56(15)
C48 Os2 C45 67.07(15)
C39 Os2 C45 80.02(14)
C43 Os2 C45 65.90(15)
C47 Os2 C45 36.01(15)
C44 Os2 C45 36.22(15)
C25 Os2 Cl2 87.78(10)
C34 Os2 Cl2 84.31(11)
C48 Os2 Cl2 140.20(11)
C39 Os2 Cl2 167.97(10)
C43 Os2 Cl2 131.93(10)
C47 Os2 Cl2 105.13(11)
C44 Os2 Cl2 100.63(10)
C45 Os2 Cl2 88.89(11)
C49 Os3 C58 76.45(15)
C49 Os3 C67 132.23(15)
C58 Os3 C67 89.08(14)
C49 Os3 C72 95.28(15)
C58 Os3 C72 139.99(15)
C67 Os3 C72 67.50(15)
C49 Os3 C63 101.98(14)
C58 Os3 C63 104.32(14)
C67 Os3 C63 37.77(14)
C72 Os3 C63 38.32(14)
C49 Os3 C68 169.81(14)
C58 Os3 C68 102.80(15)
C67 Os3 C68 37.81(14)
C72 Os3 C68 78.71(15)
C63 Os3 C68 68.21(14)
C49 Os3 C69 147.53(15)
C58 Os3 C69 134.94(15)
C67 Os3 C69 67.24(15)
C72 Os3 C69 66.34(15)
C63 Os3 C69 80.41(15)
C68 Os3 C69 36.48(14)
C49 Os3 C71 114.21(14)
C58 Os3 C71 167.35(14)
C67 Os3 C71 78.67(15)
C72 Os3 C71 36.54(14)
C63 Os3 C71 67.69(14)
C68 Os3 C71 65.46(14)
C69 Os3 C71 36.34(14)
C49 Os3 Cl3 85.88(10)
C58 Os3 Cl3 85.52(10)
C67 Os3 Cl3 138.79(11)
C72 Os3 Cl3 133.52(11)
C63 Os3 Cl3 168.53(10)
C68 Os3 Cl3 104.23(11)
C69 Os3 Cl3 88.48(11)
C71 Os3 Cl3 101.57(11)
C73 Os4 C82 76.54(15)
C73 Os4 C96 93.17(15)
C82 Os4 C96 123.81(16)
C73 Os4 C87 110.87(16)
C82 Os4 C87 93.94(16)
C96 Os4 C87 38.33(15)
C73 Os4 C91 147.13(17)
C82 Os4 C91 91.79(16)
C96 Os4 C91 67.75(16)
C87 Os4 C91 38.41(16)
C73 Os4 C92 168.43(15)
C82 Os4 C92 114.89(16)
C96 Os4 C92 79.03(16)
C87 Os4 C92 67.99(17)
C91 Os4 C92 36.38(17)
C73 Os4 C95 103.85(15)
C82 Os4 C95 160.84(15)
C96 Os4 C95 37.33(16)
C87 Os4 C95 67.79(16)
C91 Os4 C95 77.55(16)
C92 Os4 C95 64.80(15)
C73 Os4 C93 132.18(15)
C82 Os4 C93 151.02(15)
C96 Os4 C93 66.31(16)
C87 Os4 C93 79.99(16)
C91 Os4 C93 65.86(16)
C92 Os4 C93 36.64(15)
C95 Os4 C93 35.23(15)
C73 Os4 Cl4 89.48(11)
C82 Os4 Cl4 88.14(10)
C96 Os4 Cl4 147.67(12)
C87 Os4 Cl4 159.48(12)
C91 Os4 Cl4 121.19(13)
C92 Os4 Cl4 92.62(12)
C95 Os4 Cl4 110.99(11)
C93 Os4 Cl4 88.33(11)
Cl6A C97A Cl5A 110.1(6)
Cl6A C97A H97A 109.6
Cl5A C97A H97A 109.6
Cl6A C97A H97B 109.6
Cl5A C97A H97B 109.6
H97A C97A H97B 108.2
Cl6B C97B Cl5B 107.2(8)
Cl6B C97B H97C 110.3
Cl5B C97B H97C 110.3
Cl6B C97B H97D 110.3
Cl5B C97B H97D 110.3
H97C C97B H97D 108.5
C1 N1 C3 110.1(3)
C1 N1 C2 126.2(3)
C3 N1 C2 123.5(3)
C1 N2 C8 110.6(3)
C1 N2 C9 115.2(3)
C8 N2 C9 134.2(3)
C25 N3 C27 110.3(3)
C25 N3 C26 125.8(3)
C27 N3 C26 123.9(3)
C25 N4 C32 111.6(3)
C25 N4 C33 115.2(3)
C32 N4 C33 133.0(3)
C49 N5 C51 110.2(3)
C49 N5 C50 126.0(3)
C51 N5 C50 123.8(3)
C49 N6 C56 111.6(3)
C49 N6 C57 115.2(3)
C56 N6 C57 133.1(3)
C73 N7 C75 110.1(3)
C73 N7 C74 125.9(4)
C75 N7 C74 123.9(3)
C73 N8 C80 110.5(3)
C73 N8 C81 115.9(3)
C80 N8 C81 133.5(4)
N1 C1 N2 106.8(3)
N1 C1 Os1 134.1(3)
N2 C1 Os1 119.0(3)
N1 C2 H2A 109.5
N1 C2 H2B 109.5
H2A C2 H2B 109.5
N1 C2 H2C 109.5
H2A C2 H2C 109.5
H2B C2 H2C 109.5
C4 C3 C8 122.5(4)
C4 C3 N1 130.7(4)
C8 C3 N1 106.8(3)
C3 C4 C5 117.6(4)
C3 C4 H4 121.2
C5 C4 H4 121.2
C6 C5 C4 120.5(4)
C6 C5 H5 119.7
C4 C5 H5 119.7
C5 C6 C7 122.8(4)
C5 C6 H6 118.6
C7 C6 H6 118.6
C6 C7 C8 116.4(4)
C6 C7 H7 121.8
C8 C7 H7 121.8
C3 C8 N2 105.7(3)
C3 C8 C7 120.2(4)
N2 C8 C7 134.1(4)
C14 C9 C10 123.4(4)
C14 C9 N2 124.7(3)
C10 C9 N2 111.9(3)
C11 C10 C9 115.4(3)
C11 C10 Os1 127.9(3)
C9 C10 Os1 116.7(3)
C12 C11 C10 122.1(4)
C12 C11 H11 119.0
C10 C11 H11 119.0
C13 C12 C11 120.6(4)
C13 C12 H12 119.7
C11 C12 H12 119.7
C12 C13 C14 119.9(4)
C12 C13 H13 120.1
C14 C13 H13 120.1
C9 C14 C13 118.6(4)
C9 C14 H14 120.7
C13 C14 H14 120.7
C24 C15 C19 116.8(4)
C24 C15 C16B 108.4(5)
C19 C15 C16B 134.8(5)
C24 C15 C16A 133.8(5)
C19 C15 C16A 109.4(5)
C16B C15 C16A 25.7(4)
C24 C15 Os1 69.6(2)
C19 C15 Os1 70.5(2)
C16B C15 Os1 131.9(4)
C16A C15 Os1 128.9(3)
C18A C16A C15 109.2(6)
C18A C16A C17A 113.0(7)
C15 C16A C17A 109.6(6)
C18A C16A H16A 108.3
C15 C16A H16A 108.3
C17A C16A H16A 108.3
C17B C16B C18B 113.5(8)
C17B C16B C15 112.1(7)
C18B C16B C15 108.1(7)
C17B C16B H16B 107.6
C18B C16B H16B 107.6
C15 C16B H16B 107.6
C16B C17B H17D 109.5
C16B C17B H17E 109.5
H17D C17B H17E 109.5
C16B C17B H17F 109.5
H17D C17B H17F 109.5
H17E C17B H17F 109.5
C16B C18B H18D 109.5
C16B C18B H18E 109.5
H18D C18B H18E 109.5
C16B C18B H18F 109.5
H18D C18B H18F 109.5
H18E C18B H18F 109.5
C20 C19 C15 122.2(4)
C20 C19 Os1 74.8(2)
C15 C19 Os1 71.8(2)
C20 C19 H19 118.9
C15 C19 H19 118.9
Os1 C19 H19 126.5
C19 C20 C21 119.4(4)
C19 C20 Os1 68.6(2)
C21 C20 Os1 72.1(2)
C19 C20 H20 120.3
C21 C20 H20 120.3
Os1 C20 H20 131.8
C23 C21 C20 120.2(4)
C23 C21 C22 119.4(4)
C20 C21 C22 120.4(4)
C23 C21 Os1 70.6(2)
C20 C21 Os1 71.6(2)
C22 C21 Os1 129.0(3)
C21 C22 H22A 109.5
C21 C22 H22B 109.5
H22A C22 H22B 109.5
C21 C22 H22C 109.5
H22A C22 H22C 109.5
H22B C22 H22C 109.5
C21 C23 C24 119.1(4)
C21 C23 Os1 73.1(2)
C24 C23 Os1 68.3(2)
C21 C23 H23 120.5
C24 C23 H23 120.5
Os1 C23 H23 130.7
C15 C24 C23 122.1(4)
C15 C24 Os1 72.7(2)
C23 C24 Os1 74.2(2)
C15 C24 H24 118.9
C23 C24 H24 118.9
Os1 C24 H24 126.1
N3 C25 N4 105.7(3)
N3 C25 Os2 135.6(3)
N4 C25 Os2 118.7(2)
N3 C26 H26A 109.5
N3 C26 H26B 109.5
H26A C26 H26B 109.5
N3 C26 H26C 109.5
H26A C26 H26C 109.5
H26B C26 H26C 109.5
C28 C27 N3 131.0(3)
C28 C27 C32 121.7(3)
N3 C27 C32 107.3(3)
C27 C28 C29 117.0(4)
C27 C28 H28 121.5
C29 C28 H28 121.5
C28 C29 C30 121.8(4)
C28 C29 H29 119.1
C30 C29 H29 119.1
C31 C30 C29 121.0(4)
C31 C30 H30 119.5
C29 C30 H30 119.5
C30 C31 C32 117.4(4)
C30 C31 H31 121.3
C32 C31 H31 121.3
C31 C32 N4 133.8(4)
C31 C32 C27 121.1(4)
N4 C32 C27 105.1(3)
C38 C33 C34 123.7(4)
C38 C33 N4 124.3(4)
C34 C33 N4 111.9(3)
C35 C34 C33 115.8(4)
C35 C34 Os2 127.1(3)
C33 C34 Os2 117.1(3)
C36 C35 C34 121.2(4)
C36 C35 H35 119.4
C34 C35 H35 119.4
C37 C36 C35 120.9(4)
C37 C36 H36 119.5
C35 C36 H36 119.5
C38 C37 C36 119.5(4)
C38 C37 H37 120.3
C36 C37 H37 120.3
C33 C38 C37 118.9(4)
C33 C38 H38 120.6
C37 C38 H38 120.6
C48 C39 C43 116.1(4)
C48 C39 C40 122.7(3)
C43 C39 C40 121.2(4)
C48 C39 Os2 69.1(2)
C43 C39 Os2 71.2(2)
C40 C39 Os2 130.4(3)
C39 C40 C42 112.5(3)
C39 C40 C41 114.4(3)
C42 C40 C41 109.3(4)
C39 C40 H40 106.7
C42 C40 H40 106.7
C41 C40 H40 106.7
C40 C41 H41A 109.5
C40 C41 H41B 109.5
H41A C41 H41B 109.5
C40 C41 H41C 109.5
H41A C41 H41C 109.5
H41B C41 H41C 109.5
C40 C42 H42A 109.5
C40 C42 H42B 109.5
H42A C42 H42B 109.5
C40 C42 H42C 109.5
H42A C42 H42C 109.5
H42B C42 H42C 109.5
C44 C43 C39 122.0(4)
C44 C43 Os2 74.6(2)
C39 C43 Os2 70.4(2)
C44 C43 H43 119.0
C39 C43 H43 119.0
Os2 C43 H43 128.3
C43 C44 C45 120.2(4)
C43 C44 Os2 69.1(2)
C45 C44 Os2 72.0(2)
C43 C44 H44 119.9
C45 C44 H44 119.9
Os2 C44 H44 131.9
C47 C45 C44 119.8(4)
C47 C45 C46 121.2(4)
C44 C45 C46 119.0(4)
C47 C45 Os2 70.5(2)
C44 C45 Os2 71.8(2)
C46 C45 Os2 128.5(3)
C45 C46 H46A 109.5
C45 C46 H46B 109.5
H46A C46 H46B 109.5
C45 C46 H46C 109.5
H46A C46 H46C 109.5
H46B C46 H46C 109.5
C45 C47 C48 119.5(4)
C45 C47 Os2 73.5(2)
C48 C47 Os2 67.3(2)
C45 C47 H47 120.2
C48 C47 H47 120.2
Os2 C47 H47 131.8
C39 C48 C47 122.3(4)
C39 C48 Os2 73.0(2)
C47 C48 Os2 74.6(2)
C39 C48 H48 118.9
C47 C48 H48 118.8
Os2 C48 H48 125.3
N6 C49 N5 105.6(3)
N6 C49 Os3 119.1(3)
N5 C49 Os3 135.3(3)
N5 C50 H50A 109.5
N5 C50 H50B 109.5
H50A C50 H50B 109.5
N5 C50 H50C 109.5
H50A C50 H50C 109.5
H50B C50 H50C 109.5
C56 C51 C52 122.7(4)
C56 C51 N5 107.5(3)
C52 C51 N5 129.9(4)
C53 C52 C51 115.7(4)
C53 C52 H52 122.2
C51 C52 H52 122.2
C54 C53 C52 122.4(4)
C54 C53 H53 118.8
C52 C53 H53 118.8
C53 C54 C55 121.6(4)
C53 C54 H54 119.2
C55 C54 H54 119.2
C54 C55 C56 116.9(4)
C54 C55 H55 121.6
C56 C55 H55 121.6
C51 C56 C55 120.8(4)
C51 C56 N6 105.1(3)
C55 C56 N6 134.1(4)
C62 C57 C58 123.6(4)
C62 C57 N6 124.4(4)
C58 C57 N6 112.0(3)
C59 C58 C57 115.7(4)
C59 C58 Os3 127.2(3)
C57 C58 Os3 117.1(3)
C58 C59 C60 121.4(4)
C58 C59 H59 119.3
C60 C59 H59 119.3
C61 C60 C59 121.0(4)
C61 C60 H60 119.5
C59 C60 H60 119.5
C60 C61 C62 119.5(4)
C60 C61 H61 120.3
C62 C61 H61 120.3
C57 C62 C61 118.7(4)
C57 C62 H62 120.7
C61 C62 H62 120.7
C67 C63 C72 115.4(3)
C67 C63 C64 122.3(3)
C72 C63 C64 122.3(4)
C67 C63 Os3 69.1(2)
C72 C63 Os3 70.3(2)
C64 C63 Os3 129.2(3)
C63 C64 C65 112.7(3)
C63 C64 C66 113.5(3)
C65 C64 C66 110.0(4)
C63 C64 H64 106.7
C65 C64 H64 106.7
C66 C64 H64 106.7
C64 C65 H65A 109.5
C64 C65 H65B 109.5
H65A C65 H65B 109.5
C64 C65 H65C 109.5
H65A C65 H65C 109.5
H65B C65 H65C 109.5
C64 C66 H66A 109.5
C64 C66 H66B 109.5
H66A C66 H66B 109.5
C64 C66 H66C 109.5
H66A C66 H66C 109.5
H66B C66 H66C 109.5
C63 C67 C68 122.9(4)
C63 C67 Os3 73.2(2)
C68 C67 Os3 74.3(2)
C63 C67 H67 118.6
C68 C67 H67 118.6
Os3 C67 H67 125.9
C69 C68 C67 119.5(4)
C69 C68 Os3 72.8(2)
C67 C68 Os3 67.9(2)
C69 C68 H68 120.3
C67 C68 H68 120.3
Os3 C68 H68 131.8
C68 C69 C71 119.4(4)
C68 C69 C70 120.8(4)
C71 C69 C70 119.8(4)
C68 C69 Os3 70.7(2)
C71 C69 Os3 72.0(2)
C70 C69 Os3 128.3(3)
C69 C70 H70A 109.5
C69 C70 H70B 109.5
H70A C70 H70B 109.5
C69 C70 H70C 109.5
H70A C70 H70C 109.5
H70B C70 H70C 109.5
C72 C71 C69 120.1(4)
C72 C71 Os3 68.7(2)
C69 C71 Os3 71.6(2)
C72 C71 H71 120.0
C69 C71 H71 120.0
Os3 C71 H71 132.9
C71 C72 C63 122.5(4)
C71 C72 Os3 74.8(2)
C63 C72 Os3 71.4(2)
C71 C72 H72 118.7
C63 C72 H72 118.7
Os3 C72 H72 127.2
N7 C73 N8 106.7(3)
N7 C73 Os4 134.7(3)
N8 C73 Os4 118.5(3)
N7 C74 H74A 109.5
N7 C74 H74B 109.5
H74A C74 H74B 109.5
N7 C74 H74C 109.5
H74A C74 H74C 109.5
H74B C74 H74C 109.5
C76 C75 C80 121.9(4)
C76 C75 N7 130.8(4)
C80 C75 N7 107.2(3)
C77 C76 C75 117.4(5)
C77 C76 H76 121.3
C75 C76 H76 121.3
C76 C77 C78 121.4(4)
C76 C77 H77 119.3
C78 C77 H77 119.3
C79 C78 C77 121.4(5)
C79 C78 H78 119.3
C77 C78 H78 119.3
C78 C79 C80 117.6(5)
C78 C79 H79 121.2
C80 C79 H79 121.2
C79 C80 C75 120.2(4)
C79 C80 N8 134.4(4)
C75 C80 N8 105.4(4)
C86 C81 C82 123.5(4)
C86 C81 N8 125.0(4)
C82 C81 N8 111.5(3)
C83 C82 C81 115.0(4)
C83 C82 Os4 127.9(3)
C81 C82 Os4 117.1(3)
C84 C83 C82 122.0(4)
C84 C83 H83 119.0
C82 C83 H83 119.0
C85 C84 C83 120.8(4)
C85 C84 H84 119.6
C83 C84 H84 119.6
C84 C85 C86 119.8(4)
C84 C85 H85 120.1
C86 C85 H85 120.1
C85 C86 C81 118.9(4)
C85 C86 H86 120.6
C81 C86 H86 120.6
C96 C87 C91 116.3(4)
C96 C87 C88 123.4(4)
C91 C87 C88 120.3(4)
C96 C87 Os4 70.4(2)
C91 C87 Os4 71.8(2)
C88 C87 Os4 129.2(3)
C87 C88 C89 114.1(4)
C87 C88 C90 109.9(4)
C89 C88 C90 110.2(4)
C87 C88 H88 107.4
C89 C88 H88 107.4
C90 C88 H88 107.4
C88 C89 H89A 109.5
C88 C89 H89B 109.5
H89A C89 H89B 109.5
C88 C89 H89C 109.5
H89A C89 H89C 109.5
H89B C89 H89C 109.5
C88 C90 H90A 109.5
C88 C90 H90B 109.5
H90A C90 H90B 109.5
C88 C90 H90C 109.5
H90A C90 H90C 109.5
H90B C90 H90C 109.5
C92 C91 C87 122.0(4)
C92 C91 Os4 73.8(2)
C87 C91 Os4 69.8(2)
C92 C91 H91 119.0
C87 C91 H91 119.0
Os4 C91 H91 130.1
C91 C92 C93 120.4(4)
C91 C92 Os4 69.9(2)
C93 C92 Os4 73.5(2)
C91 C92 H92 119.8
C93 C92 H92 119.8
Os4 C92 H92 129.1
C95 C93 C92 119.2(4)
C95 C93 C94 120.9(4)
C92 C93 C94 119.8(4)
C95 C93 Os4 71.8(2)
C92 C93 Os4 69.8(2)
C94 C93 Os4 127.3(3)
C93 C94 H94A 109.5
C93 C94 H94B 109.5
H94A C94 H94B 109.5
C93 C94 H94C 109.5
H94A C94 H94C 109.5
H94B C94 H94C 109.5
C93 C95 C96 120.4(4)
C93 C95 Os4 73.0(2)
C96 C95 Os4 66.7(2)
C93 C95 H95 119.8
C96 C95 H95 119.8
Os4 C95 H95 133.9
C87 C96 C95 121.5(4)
C87 C96 Os4 71.3(2)
C95 C96 Os4 76.0(2)
C87 C96 H96 119.2
C95 C96 H96 119.2
Os4 C96 H96 125.2

loop_
_geom_bond_atom_site_label_1
_geom_bond_atom_site_label_2
_geom_bond_distance
Os1 C1 2.013(4)
Os1 C10 2.074(4)
Os1 C24 2.171(4)
Os1 C19 2.194(4)
Os1 C15 2.211(4)
Os1 C23 2.249(4)
Os1 C20 2.274(4)
Os1 C21 2.280(4)
Os1 Cl1 2.4360(9)
Os2 C25 2.016(4)
Os2 C34 2.075(4)
Os2 C48 2.154(4)
Os2 C39 2.205(4)
Os2 C43 2.216(4)
Os2 C47 2.252(4)
Os2 C44 2.287(4)
Os2 C45 2.290(4)
Os2 Cl2 2.4157(10)
Os3 C49 2.016(4)
Os3 C58 2.076(4)
Os3 C67 2.157(4)
Os3 C72 2.195(4)
Os3 C63 2.210(4)
Os3 C68 2.241(4)
Os3 C69 2.268(4)
Os3 C71 2.274(4)
Os3 Cl3 2.4100(9)
Os4 C73 2.015(4)
Os4 C82 2.075(4)
Os4 C96 2.168(4)
Os4 C87 2.180(4)
Os4 C91 2.207(4)
Os4 C92 2.257(4)
Os4 C95 2.291(4)
Os4 C93 2.306(4)
Os4 Cl4 2.4311(10)
C97A Cl6A 1.777(9)
C97A Cl5A 1.787(9)
C97A H97A 0.9900
C97A H97B 0.9900
C97B Cl6B 1.829(9)
C97B Cl5B 1.836(10)
C97B H97C 0.9900
C97B H97D 0.9900
N1 C1 1.345(5)
N1 C3 1.406(5)
N1 C2 1.459(5)
N2 C1 1.367(5)
N2 C8 1.397(5)
N2 C9 1.422(5)
N3 C25 1.361(5)
N3 C27 1.397(5)
N3 C26 1.451(4)
N4 C25 1.371(5)
N4 C32 1.393(5)
N4 C33 1.430(5)
N5 C49 1.367(5)
N5 C51 1.398(5)
N5 C50 1.446(5)
N6 C49 1.366(5)
N6 C56 1.400(5)
N6 C57 1.424(5)
N7 C73 1.350(5)
N7 C75 1.403(5)
N7 C74 1.456(6)
N8 C73 1.370(5)
N8 C80 1.405(5)
N8 C81 1.416(5)
C2 H2A 0.9800
C2 H2B 0.9800
C2 H2C 0.9800
C3 C4 1.376(5)
C3 C8 1.394(6)
C4 C5 1.385(6)
C4 H4 0.9500
C5 C6 1.384(7)
C5 H5 0.9500
C6 C7 1.392(6)
C6 H6 0.9500
C7 C8 1.403(5)
C7 H7 0.9500
C9 C14 1.383(5)
C9 C10 1.420(5)
C10 C11 1.395(5)
C11 C12 1.392(5)
C11 H11 0.9500
C12 C13 1.379(6)
C12 H12 0.9500
C13 C14 1.396(6)
C13 H13 0.9500
C14 H14 0.9500
C15 C24 1.418(7)
C15 C19 1.426(7)
C15 C16B 1.529(7)
C15 C16A 1.537(6)
C16A C18A 1.520(7)
C16A C17A 1.537(7)
C16A H16A 1.0000
C17A H17A 0.9800
C17A H17B 0.9800
C17A H17C 0.9800
C18A H18A 0.9800
C18A H18B 0.9800
C18A H18C 0.9800
C16B C17B 1.516(8)
C16B C18B 1.519(8)
C16B H16B 1.0000
C17B H17D 0.9800
C17B H17E 0.9800
C17B H17F 0.9800
C18B H18D 0.9800
C18B H18E 0.9800
C18B H18F 0.9800
C19 C20 1.404(6)
C19 H19 0.9500
C20 C21 1.420(6)
C20 H20 0.9500
C21 C23 1.410(6)
C21 C22 1.498(5)
C22 H22A 0.9800
C22 H22B 0.9800
C22 H22C 0.9800
C23 C24 1.423(6)
C23 H23 0.9500
C24 H24 0.9500
C26 H26A 0.9800
C26 H26B 0.9800
C26 H26C 0.9800
C27 C28 1.384(5)
C27 C32 1.399(5)
C28 C29 1.387(6)
C28 H28 0.9500
C29 C30 1.400(6)
C29 H29 0.9500
C30 C31 1.387(6)
C30 H30 0.9500
C31 C32 1.393(5)
C31 H31 0.9500
C33 C38 1.379(5)
C33 C34 1.406(5)
C34 C35 1.396(5)
C35 C36 1.393(6)
C35 H35 0.9500
C36 C37 1.385(7)
C36 H36 0.9500
C37 C38 1.383(6)
C37 H37 0.9500
C38 H38 0.9500
C39 C48 1.416(5)
C39 C43 1.454(5)
C39 C40 1.514(5)
C40 C42 1.522(6)
C40 C41 1.527(6)
C40 H40 1.0000
C41 H41A 0.9800
C41 H41B 0.9800
C41 H41C 0.9800
C42 H42A 0.9800
C42 H42B 0.9800
C42 H42C 0.9800
C43 C44 1.406(5)
C43 H43 0.9500
C44 C45 1.423(6)
C44 H44 0.9500
C45 C47 1.404(6)
C45 C46 1.500(6)
C46 H46A 0.9800
C46 H46B 0.9800
C46 H46C 0.9800
C47 C48 1.440(6)
C47 H47 0.9500
C48 H48 0.9500
C50 H50A 0.9800
C50 H50B 0.9800
C50 H50C 0.9800
C51 C56 1.391(5)
C51 C52 1.395(5)
C52 C53 1.389(6)
C52 H52 0.9500
C53 C54 1.384(7)
C53 H53 0.9500
C54 C55 1.391(6)
C54 H54 0.9500
C55 C56 1.396(5)
C55 H55 0.9500
C57 C62 1.382(5)
C57 C58 1.407(5)
C58 C59 1.392(5)
C59 C60 1.400(6)
C59 H59 0.9500
C60 C61 1.371(7)
C60 H60 0.9500
C61 C62 1.397(6)
C61 H61 0.9500
C62 H62 0.9500
C63 C67 1.414(5)
C63 C72 1.446(5)
C63 C64 1.517(5)
C64 C65 1.523(6)
C64 C66 1.531(6)
C64 H64 1.0000
C65 H65A 0.9800
C65 H65B 0.9800
C65 H65C 0.9800
C66 H66A 0.9800
C66 H66B 0.9800
C66 H66C 0.9800
C67 C68 1.427(5)
C67 H67 0.9500
C68 C69 1.411(6)
C68 H68 0.9500
C69 C71 1.416(6)
C69 C70 1.508(6)
C70 H70A 0.9800
C70 H70B 0.9800
C70 H70C 0.9800
C71 C72 1.403(5)
C71 H71 0.9500
C72 H72 0.9500
C74 H74A 0.9800
C74 H74B 0.9800
C74 H74C 0.9800
C75 C76 1.387(6)
C75 C80 1.394(6)
C76 C77 1.372(7)
C76 H76 0.9500
C77 C78 1.390(8)
C77 H77 0.9500
C78 C79 1.388(7)
C78 H78 0.9500
C79 C80 1.389(6)
C79 H79 0.9500
C81 C86 1.389(6)
C81 C82 1.413(6)
C82 C83 1.398(5)
C83 C84 1.391(6)
C83 H83 0.9500
C84 C85 1.377(7)
C84 H84 0.9500
C85 C86 1.381(7)
C85 H85 0.9500
C86 H86 0.9500
C87 C96 1.428(6)
C87 C91 1.444(6)
C87 C88 1.512(6)
C88 C89 1.525(7)
C88 C90 1.535(6)
C88 H88 1.0000
C89 H89A 0.9800
C89 H89B 0.9800
C89 H89C 0.9800
C90 H90A 0.9800
C90 H90B 0.9800
C90 H90C 0.9800
C91 C92 1.394(7)
C91 H91 0.9500
C92 C93 1.435(6)
C92 H92 0.9500
C93 C95 1.391(6)
C93 C94 1.508(6)
C94 H94A 0.9800
C94 H94B 0.9800
C94 H94C 0.9800
C95 C96 1.432(6)
C95 H95 0.9500
C96 H96 0.9500
